data_2011153
loop_
_publ_author_name
'Inouye, Yoshinobu'
'Sakaino, Yoshiko'

_publ_section_title
;
 Red, orange and yellow crystals of
 4,5-bis(4-methoxyphenyl)-2-(3-nitrophenyl)-1<i>H</i>-imidazole
;
_journal_issue 7
_journal_name_full 'Acta Crystallographica Section C'
_journal_page_first 884
_journal_page_last 887
_journal_paper_doi 10.1107/S0108270100005205
_journal_volume 56
_journal_year 2000
_chemical_formula_moiety 'C23 H19 N3 O4'
_chemical_formula_sum 'C23 H19 N3 O4'
_chemical_formula_weight 401.41
_chemical_name_systematic 4,5-Bis(4-methoxyphenyl)-2-(3-nitrophenyl)-1H-imidazole
_space_group_IT_number 14
_symmetry_cell_setting monoclinic
_symmetry_space_group_name_Hall '-P 2yab'
_symmetry_space_group_name_H-M 'P 1 21/a 1'
_audit_creation_method SHELXL
_cell_angle_alpha 90.00
_cell_angle_beta 98.266(11)
_cell_angle_gamma 90.00
_cell_formula_units_Z 8
_cell_length_a 21.004(5)
_cell_length_b 13.061(3)
_cell_length_c 14.441(4)
_cell_measurement_reflns_used 25
_cell_measurement_temperature 293(2)
_cell_measurement_theta_max 13.77
_cell_measurement_theta_min 9.97
_cell_volume 3920.5(17)
_computing_cell_refinement 'CAD4 Software'
_computing_data_collection 'CAD4 Software (Enraf-Nonius, 1989)'
_computing_data_reduction 'MolEN (Fair, 1990)'
_computing_molecular_graphics 'ORTEPII (Johnson, 1976)'
_computing_structure_refinement 'SHELXL93 (Sheldrick, 1993)'
_computing_structure_solution 'SHELXS86 (Sheldrick, 1990)'
_diffrn_ambient_temperature 293(2)
_diffrn_measurement_device_type 'Enraf-Nonius CAD4'
_diffrn_measurement_method \w--2\q
_diffrn_radiation_monochromator graphite
_diffrn_radiation_source 'fine-focus sealed tube'
_diffrn_radiation_type MoK\a
_diffrn_radiation_wavelength .71073
_diffrn_reflns_av_R_equivalents .0927
_diffrn_reflns_av_sigmaI/netI .3050
_diffrn_reflns_limit_h_max 29
_diffrn_reflns_limit_h_min -29
_diffrn_reflns_limit_k_max 18
_diffrn_reflns_limit_k_min 0
_diffrn_reflns_limit_l_max 20
_diffrn_reflns_limit_l_min 0
_diffrn_reflns_number 12374
_diffrn_reflns_theta_max 30.50
_diffrn_reflns_theta_min 1.42
_diffrn_standards_decay_% 3.7
_diffrn_standards_interval_time 120
_diffrn_standards_number 3
_exptl_absorpt_coefficient_mu .095
_exptl_absorpt_correction_type none
_exptl_crystal_colour red
_exptl_crystal_density_diffrn 1.360
_exptl_crystal_density_meas 1.34(2)
_exptl_crystal_density_method flotation
_exptl_crystal_description plate
_exptl_crystal_F_000 1680
_exptl_crystal_size_max .35
_exptl_crystal_size_mid .25
_exptl_crystal_size_min .04
_refine_diff_density_max .291
_refine_diff_density_min -.315
_refine_ls_extinction_method none
_refine_ls_goodness_of_fit_all .920
_refine_ls_goodness_of_fit_ref 1.067
_refine_ls_hydrogen_treatment mixed
_refine_ls_matrix_type full
_refine_ls_number_parameters 675
_refine_ls_number_reflns 11945
_refine_ls_number_restraints 22
_refine_ls_restrained_S_all .920
_refine_ls_restrained_S_obs 1.064
_refine_ls_R_factor_all .3460
_refine_ls_R_factor_gt .0864
_refine_ls_shift/esd_mean .000
_refine_ls_shift/su_max -.001
_refine_ls_structure_factor_coef Fsqd
_refine_ls_weighting_details 'w = 1/[\s^2^(Fo^2^)+(0.1751P)^2^] where P=(Fo^2^+2Fc^2^)/3'
_refine_ls_weighting_scheme calc
_refine_ls_wR_factor_all .3798
_refine_ls_wR_factor_ref .2213
_reflns_number_gt 3236
_reflns_number_total 11950
_reflns_threshold_expression I>2\s(I)
_cod_data_source_file oa1099.cif
_cod_data_source_block 1
_cod_depositor_comments
;
The following automatic conversions were performed:

'_refine_ls_weighting_scheme' value 'calc w =
1/[\s^2^(Fo^2^)+(0.1751P)^2^] where P=(Fo^2^+2Fc^2^)/3' was changed
to 'calc'. New tag '_refine_ls_weighting_details' was created. The
value of the new tag was set to 'w = 1/[\s^2^(Fo^2^)+(0.1751P)^2^]
where P=(Fo^2^+2Fc^2^)/3'.

Automatic conversion script
Id: cif_fix_values 3143 2015-03-26 13:38:13Z robertas 
;
_cod_original_sg_symbol_H-M 'P 21/a'
_cod_database_code 2011153
_cod_database_fobs_code 2011153

loop_
_symmetry_equiv_pos_as_xyz
'x, y, z'
'-x+1/2, y+1/2, -z'
'-x, -y, -z'
'x-1/2, -y-1/2, z'

loop_
_atom_site_aniso_label
_atom_site_aniso_U_11
_atom_site_aniso_U_22
_atom_site_aniso_U_33
_atom_site_aniso_U_12
_atom_site_aniso_U_13
_atom_site_aniso_U_23
O1A .066(3) .044(3) .083(3) -.008(2) -.013(3) -.001(2)
O2A .049(3) .067(3) .083(3) -.004(2) -.018(3) -.001(3)
N3A .042(3) .050(3) .054(3) -.003(2) -.001(3) -.002(3)
C4A .049(4) .030(3) .042(3) .001(3) .006(3) -.001(3)
C5A .044(3) .033(3) .043(3) .002(3) .007(3) .003(3)
C6A .042(3) .035(3) .037(3) .004(2) .002(3) .004(3)
C7A .061(4) .032(3) .052(4) -.007(3) -.007(3) -.001(3)
C8A .069(4) .038(3) .052(4) .008(3) -.007(3) .009(3)
C9A .048(4) .045(4) .044(4) .007(3) -.005(3) -.005(3)
C10A .050(4) .034(3) .031(3) -.001(3) .003(3) -.004(2)
N11A .047(3) .027(2) .051(3) .001(2) .003(2) .004(2)
C12A .036(3) .031(3) .046(3) .007(2) .007(3) .002(3)
C13A .036(3) .037(3) .035(3) .001(2) .003(2) -.002(2)
N14A .049(3) .036(2) .040(3) .001(2) .002(2) .004(2)
C15A .038(3) .036(3) .046(3) .002(3) .004(3) .004(3)
C16A .039(4) .048(4) .085(5) -.005(3) -.015(4) .014(4)
C17A .046(4) .046(4) .094(6) -.010(3) -.003(4) .011(4)
C18A .039(3) .049(4) .066(4) -.004(3) .001(3) -.005(3)
C19A .051(4) .051(4) .080(5) .007(3) -.012(4) .009(4)
C20A .052(4) .040(4) .072(5) -.001(3) -.016(4) .009(3)
O21A .058(3) .058(3) .102(4) -.016(2) -.014(3) .002(3)
C22A .065(5) .097(6) .091(6) -.002(5) -.030(5) .000(5)
C23A .038(3) .039(3) .038(3) -.006(3) -.004(3) -.001(3)
C24A .067(4) .058(4) .042(4) .020(4) .012(3) .000(3)
C25A .071(5) .064(4) .036(4) .023(4) .000(3) .007(3)
C26A .047(3) .045(3) .048(4) .004(3) -.001(3) .013(3)
C27A .056(4) .032(3) .044(4) .003(3) -.003(3) .006(3)
C28A .052(4) .043(3) .037(3) -.005(3) .004(3) -.001(3)
O29A .086(3) .061(3) .045(3) .017(3) -.001(2) .017(2)
C30A .104(6) .052(4) .075(5) .022(4) -.005(5) .024(4)
O1B .092(4) .033(2) .094(4) .009(2) -.034(3) -.001(2)
O2B .062(10) .048(8) .078(10) .004(7) -.034(9) .003(8)
O2C .080(15) .068(11) .060(9) -.011(11) -.039(11) -.002(10)
N3B .067(4) .038(3) .068(4) .003(3) -.015(3) .001(3)
C4B .039(3) .035(3) .047(3) .001(2) -.003(3) .002(3)
C5B .051(4) .026(3) .045(3) -.006(3) .001(3) -.006(3)
C6B .034(3) .035(3) .038(3) .006(2) -.001(2) -.001(2)
C7B .051(4) .029(3) .054(4) .003(3) -.008(3) -.002(3)
C8B .064(4) .029(3) .064(4) -.004(3) -.009(3) -.005(3)
C9B .051(4) .039(3) .054(4) -.012(3) -.014(3) -.006(3)
C10B .036(3) .033(3) .048(3) -.004(3) .001(3) -.002(3)
N11B .046(3) .032(3) .051(3) -.001(2) -.007(2) .003(2)
C12B .042(3) .044(3) .044(3) -.014(3) -.011(3) .004(3)
C13B .044(3) .038(3) .044(3) -.006(3) -.002(3) -.005(3)
N14B .043(3) .040(3) .052(3) -.003(2) -.002(2) -.005(2)
C15B .060(9) .056(9) .030(9) -.022(7) -.007(8) .001(6)
C16B .052(8) .064(9) .041(7) -.014(8) -.016(6) .002(7)
C17B .043(7) .063(9) .060(9) -.007(7) -.004(7) .003(8)
C18B .014(5) .076(11) .038(7) .001(6) -.004(5) -.006(8)
C19B .063(8) .056(8) .042(7) -.003(7) -.007(7) -.006(6)
C20B .050(8) .053(7) .052(8) .003(6) .001(7) .002(6)
O21B .049(5) .089(7) .065(6) .014(5) .000(4) .017(5)
C22B .054(10) .129(18) .096(14) -.001(12) .021(10) .046(14)
C23B .047(3) .039(3) .037(3) -.004(3) -.005(3) -.003(3)
C24B .056(4) .048(4) .052(4) -.013(3) .010(3) -.010(3)
C25B .051(4) .043(3) .057(4) -.012(3) .005(3) -.007(3)
C26B .066(4) .045(4) .041(3) -.012(3) -.007(3) -.007(3)
C27B .057(4) .055(4) .077(5) -.001(4) .011(4) -.017(4)
C28B .054(4) .059(4) .073(5) -.008(4) .010(4) -.017(4)
O29B .078(3) .056(3) .074(3) -.016(3) .005(3) -.025(2)
C30B .094(6) .075(5) .107(7) -.036(5) .004(5) -.032(5)

loop_
_atom_site_label
_atom_site_fract_x
_atom_site_fract_y
_atom_site_fract_z
_atom_site_U_iso_or_equiv
_atom_site_thermal_displace_type
_atom_site_calc_flag
_atom_site_refinement_flags
_atom_site_occupancy
_atom_site_disorder_group
_atom_site_type_symbol
O1A .2439(2) .2953(3) .4164(3) .0667(13) Uani d . 1 . O
O2A .1865(2) .4026(4) .3281(4) .0691(14) Uani d . 1 . O
N3A .2329(2) .3820(4) .3852(4) .0498(13) Uani d . 1 . N
C4A .2787(3) .4634(4) .4193(4) .0407(14) Uani d . 1 . C
C5A .3331(3) .4396(4) .4793(4) .0399(13) Uani d . 1 . C
H5A .339(3) .378(4) .501(4) .039(16) Uiso d . 1 . H
C6A .3768(3) .5178(4) .5096(4) .0380(13) Uani d . 1 . C
C7A .3622(3) .6165(4) .4780(4) .050(2) Uani d . 1 . C
H7A .390(2) .672(4) .494(4) .034(14) Uiso d . 1 . H
C8A .3066(3) .6384(5) .4173(5) .054(2) Uani d . 1 . C
H8A .300(3) .705(5) .394(4) .054(17) Uiso d . 1 . H
C9A .2645(3) .5622(5) .3864(4) .047(2) Uani d . 1 . C
H9A .228(3) .570(5) .341(5) .07(2) Uiso d . 1 . H
C10A .4358(3) .4938(4) .5736(4) .0386(13) Uani d . 1 . C
N11A .4809(2) .5643(4) .6061(3) .0423(12) Uani d . 1 . N
H11A .481(3) .627(4) .586(4) .044(17) Uiso d . 1 . H
C12A .5279(3) .5180(4) .6688(4) .0378(13) Uani d . 1 . C
C13A .5078(3) .4172(4) .6719(4) .0361(12) Uani d . 1 . C
N14A .4509(2) .4030(3) .6110(3) .0420(11) Uani d . 1 . N
C15A .5839(3) .5742(4) .7141(4) .0402(13) Uani d . 1 . C
C16A .5891(3) .6784(5) .7016(6) .060(2) Uani d . 1 . C
H16A .561(3) .712(5) .665(4) .054(19) Uiso d . 1 . H
C17A .6408(3) .7348(5) .7417(6) .063(2) Uani d . 1 . C
H17A .643(4) .809(7) .731(6) .12(3) Uiso d . 1 . H
C18A .6894(3) .6887(5) .8011(5) .052(2) Uani d . 1 . C
C19A .6867(3) .5846(5) .8149(5) .063(2) Uani d . 1 . C
H19A .718(3) .547(5) .854(5) .06(2) Uiso d . 1 . H
C20A .6349(3) .5284(5) .7716(5) .057(2) Uani d . 1 . C
H20A .633(3) .461(5) .778(4) .053(18) Uiso d . 1 . H
O21A .7385(2) .7504(3) .8403(4) .0753(15) Uani d . 1 . O
C22A .7878(4) .7075(6) .9060(6) .088(3) Uani d . 1 . C
H22A .8176 .7601 .9299 .133 Uiso calc R 1 . H
H22B .8100 .6555 .8762 .133 Uiso calc R 1 . H
H22C .7692 .6777 .9567 .133 Uiso calc R 1 . H
C23A .5360(3) .3315(4) .7305(4) .0394(13) Uani d . 1 . C
C24A .5419(3) .3356(5) .8280(4) .055(2) Uani d . 1 . C
H24A .521(4) .395(6) .848(5) .09(3) Uiso d . 1 . H
C25A .5675(3) .2557(5) .8829(5) .058(2) Uani d . 1 . C
H25A .574(3) .260(4) .948(4) .047(16) Uiso d . 1 . H
C26A .5888(3) .1688(4) .8414(4) .0472(15) Uani d . 1 . C
C27A .5832(3) .1624(4) .7463(4) .0450(15) Uani d . 1 . C
H27A .598(3) .102(5) .716(4) .051(17) Uiso d . 1 . H
C28A .5571(3) .2433(4) .6917(5) .0444(14) Uani d . 1 . C
H28A .554(2) .231(4) .626(4) .041(15) Uiso d . 1 . H
O29A .6143(2) .0936(3) .9027(3) .0650(13) Uani d . 1 . O
C30A .6351(4) .0017(5) .8646(5) .079(2) Uani d . 1 . C
H30A .6503 -.0448 .9144 .118 Uiso calc R 1 . H
H30B .6693 .0164 .8292 .118 Uiso calc R 1 . H
H30C .5998 -.0290 .8244 .118 Uiso calc R 1 . H
O1B .4617(2) -.2000(3) .5717(4) .078(2) Uani d . 1 . O
O2B .5198(9) -.090(2) .6596(11) .067(6) Uani d PD .54 1 O
O2C .5008(12) -.101(3) .6840(11) .074(8) Uani d PD .46 2 O
N3B .4712(3) -.1135(4) .6036(4) .060(2) Uani d D 1 . N
C4B .4317(3) -.0290(4) .5606(4) .0415(14) Uani d . 1 . C
C5B .3832(3) -.0513(4) .4901(4) .0411(14) Uani d . 1 . C
H5B .379(2) -.120(4) .475(3) .033(14) Uiso d . 1 . H
C6B .3446(3) .0273(4) .4490(4) .0365(13) Uani d . 1 . C
C7B .3581(3) .1261(4) .4803(4) .046(2) Uani d . 1 . C
H7B .332(3) .181(4) .453(4) .039(15) Uiso d . 1 . H
C8B .4078(3) .1476(5) .5514(5) .054(2) Uani d . 1 . C
H8B .419(3) .216(5) .570(5) .08(2) Uiso d . 1 . H
C9B .4447(3) .0684(5) .5926(5) .050(2) Uani d . 1 . C
H9B .474(3) .078(5) .634(4) .051(19) Uiso d . 1 . H
C10B .2906(3) .0012(4) .3784(4) .0397(13) Uani d . 1 . C
N11B .2444(2) .0667(4) .3387(4) .0444(12) Uani d . 1 . N
H11B .248(3) .130(5) .354(5) .07(2) Uiso d . 1 . H
C12B .2014(3) .0120(4) .2770(4) .0453(15) Uani d D 1 . C
C13B .2243(3) -.0864(4) .2812(4) .0426(14) Uani d . 1 . C
N14B .2803(2) -.0929(3) .3442(3) .0457(12) Uani d . 1 . N
C15B .1488(8) .0549(13) .2124(9) .050(5) Uani d PD .54 1 C
C16B .1148(6) .1365(11) .2444(9) .054(4) Uani d PD .54 1 C
H16B .1281 .1633 .3037 .065 Uiso calc PR .54 1 H
C17B .0624(6) .1777(11) .1897(8) .056(3) Uani d PD .54 1 C
H17B .0418 .2356 .2085 .068 Uiso calc PR .54 1 H
C18B .0411(4) .1297(11) .1054(7) .043(3) Uani d PD .54 1 C
C19B .0754(6) .0520(9) .0692(8) .055(3) Uani d PD .54 1 C
H19B .0624 .0268 .0092 .066 Uiso calc PR .54 1 H
C20B .1288(6) .0132(9) .1236(8) .052(3) Uani d PD .54 1 C
H20B .1517 -.0404 .1017 .063 Uiso calc PR .54 1 H
O21B -.0128(4) .1642(7) .0426(6) .068(2) Uani d PD .54 1 O
C22B -.0498(9) .2458(13) .0708(14) .092(6) Uani d PD .54 1 C
H22D -.0906 .2482 .0312 .138 Uiso calc PR .54 1 H
H22E -.0273 .3092 .0659 .138 Uiso calc PR .54 1 H
H22F -.0565 .2355 .1345 .138 Uiso calc PR .54 1 H
C15C .1447(9) .0688(13) .2325(13) .033(4) Uiso d PD .46 2 C
C16C .1273(7) .1677(11) .2586(12) .041(5) Uiso d PD .46 2 C
H16C .1519 .1977 .3102 .049 Uiso calc PR .46 2 H
C17C .0767(7) .2227(12) .2132(11) .054(5) Uiso d PD .46 2 C
H17C .0684 .2887 .2325 .065 Uiso calc PR .46 2 H
C18C .0378(7) .1780(11) .1378(10) .045(4) Uiso d PD .46 2 C
C19C .0548(10) .0845(13) .1025(15) .063(7) Uiso d PD .46 2 C
H19C .0327 .0584 .0471 .075 Uiso calc PR .46 2 H
C20C .1054(6) .0319(11) .1520(9) .046(4) Uiso d PD .46 2 C
H20C .1143 -.0330 .1307 .056 Uiso calc PR .46 2 H
O21C -.0119(6) .2440(9) .0956(8) .072(4) Uiso d PD .46 2 O
C22C -.0633(9) .1929(16) .0402(15) .081(7) Uiso d PD .46 2 C
H22G -.0886 .2417 .0010 .122 Uiso calc PR .46 2 H
H22H -.0898 .1600 .0802 .122 Uiso calc PR .46 2 H
H22I -.0464 .1425 .0020 .122 Uiso calc PR .46 2 H
C23B .1989(3) -.1808(4) .2324(4) .0418(14) Uani d . 1 . C
C24B .1371(3) -.2149(5) .2380(5) .052(2) Uani d . 1 . C
H24B .115(3) -.178(5) .275(5) .07(2) Uiso d . 1 . H
C25B .1138(3) -.3057(5) .1960(5) .051(2) Uani d . 1 . C
H25B .070(3) -.330(4) .200(4) .042(15) Uiso d . 1 . H
C26B .1524(3) -.3622(5) .1465(4) .052(2) Uani d . 1 . C
C27B .2136(3) -.3286(5) .1389(5) .063(2) Uani d . 1 . C
H27B .243(3) -.365(5) .107(5) .08(2) Uiso d . 1 . H
C28B .2371(4) -.2394(6) .1828(5) .062(2) Uani d . 1 . C
H28B .277(4) -.217(6) .177(6) .12(3) Uiso d . 1 . H
O29B .1346(2) -.4534(3) .1012(3) .0700(14) Uani d . 1 . O
C30B .0743(4) -.4946(6) .1109(6) .093(3) Uani d . 1 . C
H30D .0694 -.5601 .0805 .140 Uiso calc R 1 . H
H30E .0410 -.4493 .0828 .140 Uiso calc R 1 . H
H30F .0710 -.5027 .1762 .140 Uiso calc R 1 . H

loop_
_atom_type_symbol
_atom_type_description
_atom_type_scat_dispersion_real
_atom_type_scat_dispersion_imag
_atom_type_scat_source
C C .0033 .0016 'International Tables Vol C Tables 4.2.6.8 and 6.1.1.4'
H H .0000 .0000 'International Tables Vol C Tables 4.2.6.8 and 6.1.1.4'
N N .0061 .0033 'International Tables Vol C Tables 4.2.6.8 and 6.1.1.4'
O O .0106 .0060 'International Tables Vol C Tables 4.2.6.8 and 6.1.1.4'

loop_
_geom_angle_atom_site_label_1
_geom_angle_atom_site_label_2
_geom_angle_atom_site_label_3
_geom_angle
O2A N3A O1A 122.8(5)
O2A N3A C4A 119.4(5)
O1A N3A C4A 117.7(5)
C5A C4A C9A 123.0(6)
C5A C4A N3A 119.7(5)
C9A C4A N3A 117.3(5)
C4A C5A C6A 118.9(5)
C4A C5A H5A 120(4)
C6A C5A H5A 121(4)
C7A C6A C5A 118.1(5)
C7A C6A C10A 122.1(5)
C5A C6A C10A 119.8(5)
C8A C7A C6A 121.8(6)
C8A C7A H7A 116(3)
C6A C7A H7A 123(3)
C9A C8A C7A 120.3(6)
C9A C8A H8A 121(4)
C7A C8A H8A 119(4)
C8A C9A C4A 117.9(6)
C8A C9A H9A 126(4)
C4A C9A H9A 116(4)
N14A C10A N11A 110.7(5)
N14A C10A C6A 125.4(5)
N11A C10A C6A 123.8(5)
C10A N11A C12A 109.1(5)
C10A N11A H11A 124(4)
C12A N11A H11A 127(4)
N11A C12A C13A 104.2(5)
N11A C12A C15A 121.9(5)
C13A C12A C15A 133.9(5)
N14A C13A C12A 110.2(5)
N14A C13A C23A 119.9(5)
C12A C13A C23A 129.8(5)
C10A N14A C13A 105.8(5)
C16A C15A C20A 115.8(6)
C16A C15A C12A 120.7(5)
C20A C15A C12A 123.6(5)
C17A C16A C15A 123.1(7)
C17A C16A H16A 115(4)
C15A C16A H16A 122(4)
C18A C17A C16A 120.1(6)
C18A C17A H17A 119(5)
C16A C17A H17A 121(5)
O21A C18A C17A 116.7(6)
O21A C18A C19A 124.6(6)
C17A C18A C19A 118.7(6)
C18A C19A C20A 120.3(7)
C18A C19A H19A 125(4)
C20A C19A H19A 115(4)
C15A C20A C19A 121.9(6)
C15A C20A H20A 117(4)
C19A C20A H20A 121(4)
C18A O21A C22A 118.7(5)
O21A C22A H22A 109.5
O21A C22A H22B 109.5
H22A C22A H22B 109.5
O21A C22A H22C 109.5
H22A C22A H22C 109.5
H22B C22A H22C 109.5
C28A C23A C24A 116.9(6)
C28A C23A C13A 121.8(5)
C24A C23A C13A 121.3(5)
C25A C24A C23A 121.6(6)
C25A C24A H24A 127(5)
C23A C24A H24A 111(5)
C24A C25A C26A 119.8(6)
C24A C25A H25A 122(4)
C26A C25A H25A 119(4)
C27A C26A O29A 125.0(6)
C27A C26A C25A 119.9(6)
O29A C26A C25A 115.2(6)
C26A C27A C28A 119.8(6)
C26A C27A H27A 121(3)
C28A C27A H27A 119(3)
C23A C28A C27A 122.0(6)
C23A C28A H28A 124(3)
C27A C28A H28A 114(3)
C26A O29A C30A 117.9(5)
O29A C30A H30A 109.5
O29A C30A H30B 109.5
H30A C30A H30B 109.5
O29A C30A H30C 109.5
H30A C30A H30C 109.5
H30B C30A H30C 109.5
O1B N3B O2C 120.3(18)
O1B N3B O2B 123.2(14)
O1B N3B C4B 118.9(5)
O2C N3B C4B 118.1(19)
O2B N3B C4B 116.7(14)
C5B C4B C9B 122.8(5)
C5B C4B N3B 118.2(5)
C9B C4B N3B 118.9(5)
C4B C5B C6B 119.3(5)
C4B C5B H5B 115(3)
C6B C5B H5B 126(3)
C7B C6B C5B 118.1(5)
C7B C6B C10B 123.5(5)
C5B C6B C10B 118.4(5)
C6B C7B C8B 122.0(6)
C6B C7B H7B 119(3)
C8B C7B H7B 119(3)
C9B C8B C7B 119.1(6)
C9B C8B H8B 119(4)
C7B C8B H8B 122(4)
C4B C9B C8B 118.8(6)
C4B C9B H9B 119(4)
C8B C9B H9B 122(4)
N14B C10B N11B 110.9(5)
N14B C10B C6B 123.1(5)
N11B C10B C6B 125.9(5)
C10B N11B C12B 108.0(5)
C10B N11B H11B 118(5)
C12B N11B H11B 134(5)
C13B C12B N11B 105.4(5)
C13B C12B C15B 128.3(7)
N11B C12B C15B 125.8(8)
C13B C12B C15C 138.5(8)
N11B C12B C15C 115.9(7)
C12B C13B N14B 110.2(5)
C12B C13B C23B 131.3(5)
N14B C13B C23B 118.4(5)
C10B N14B C13B 105.4(5)
C20B C15B C16B 119.9(10)
C20B C15B C12B 122.6(10)
C16B C15B C12B 117.3(8)
C17B C16B C15B 121.0(12)
C17B C16B H16B 119.5
C15B C16B H16B 119.5
C16B C17B C18B 117.4(12)
C16B C17B H17B 121.3
C18B C17B H17B 121.3
C17B C18B C19B 122.8(10)
C17B C18B O21B 123.0(10)
C19B C18B O21B 113.7(8)
C20B C19B C18B 118.7(11)
C20B C19B H19B 120.7
C18B C19B H19B 120.7
C19B C20B C15B 119.7(11)
C19B C20B H20B 120.2
C15B C20B H20B 120.2
C22B O21B C18B 118.4(12)
O21B C22B H22D 109.5
O21B C22B H22E 109.5
H22D C22B H22E 109.5
O21B C22B H22F 109.5
H22D C22B H22F 109.5
H22E C22B H22F 109.5
C16C C15C C20C 113.0(11)
C16C C15C C12B 124.8(10)
C20C C15C C12B 121.9(10)
C17C C16C C15C 124.5(14)
C17C C16C H16C 117.8
C15C C16C H16C 117.8
C16C C17C C18C 118.9(14)
C16C C17C H17C 120.6
C18C C17C H17C 120.6
C19C C18C C17C 120.1(14)
C19C C18C O21C 125.9(12)
C17C C18C O21C 113.2(11)
C20C C19C C18C 117.9(17)
C20C C19C H19C 121.0
C18C C19C H19C 121.0
C19C C20C C15C 125.0(15)
C19C C20C H20C 117.5
C15C C20C H20C 117.5
C22C O21C C18C 114.2(14)
O21C C22C H22G 109.5
O21C C22C H22H 109.5
H22G C22C H22H 109.5
O21C C22C H22I 109.5
H22G C22C H22I 109.5
H22H C22C H22I 109.5
C28B C23B C24B 118.0(6)
C28B C23B C13B 120.9(5)
C24B C23B C13B 121.1(5)
C23B C24B C25B 121.6(7)
C23B C24B H24B 116(4)
C25B C24B H24B 122(4)
C26B C25B C24B 119.3(6)
C26B C25B H25B 119(3)
C24B C25B H25B 122(3)
C25B C26B O29B 124.7(6)
C25B C26B C27B 119.9(6)
O29B C26B C27B 115.4(6)
C26B C27B C28B 120.5(7)
C26B C27B H27B 124(4)
C28B C27B H27B 115(4)
C23B C28B C27B 120.7(7)
C23B C28B H28B 119(6)
C27B C28B H28B 120(6)
C26B O29B C30B 118.0(6)
O29B C30B H30D 109.5
O29B C30B H30E 109.5
H30D C30B H30E 109.5
O29B C30B H30F 109.5
H30D C30B H30F 109.5
H30E C30B H30F 109.5

loop_
_geom_bond_atom_site_label_1
_geom_bond_atom_site_label_2
_geom_bond_site_symmetry_2
_geom_bond_distance
_geom_bond_publ_flag
O1A N3A . 1.229(6) ?
O2A N3A . 1.213(6) ?
N3A C4A . 1.469(7) ?
C4A C5A . 1.366(8) ?
C4A C9A . 1.392(8) ?
C5A C6A . 1.400(8) ?
C5A H5A . .87(5) ?
C6A C7A . 1.388(8) ?
C6A C10A . 1.471(7) ?
C7A C8A . 1.384(8) ?
C7A H7A . .94(5) ?
C8A C9A . 1.363(9) ?
C8A H8A . .94(6) ?
C9A H9A . .95(7) ?
C10A N14A . 1.322(7) ?
C10A N11A . 1.355(7) ?
N11A C12A . 1.380(7) ?
N11A H11A . .87(6) ?
C12A C13A . 1.385(7) ?
C12A C15A . 1.460(7) ?
C13A N14A . 1.390(7) ?
C13A C23A . 1.475(7) ?
C15A C16A . 1.380(8) ?
C15A C20A . 1.392(8) ?
C16A C17A . 1.371(9) ?
C16A H16A . .86(6) ?
C17A C18A . 1.375(9) ?
C17A H17A . .99(9) ?
C18A O21A . 1.366(7) ?
C18A C19A . 1.376(9) ?
C19A C20A . 1.385(9) ?
C19A H19A . .94(6) ?
C20A H20A . .89(6) ?
O21A C22A . 1.415(8) ?
C22A H22A . .96 ?
C22A H22B . .96 ?
C22A H22C . .96 ?
C23A C28A . 1.381(8) ?
C23A C24A . 1.397(8) ?
C24A C25A . 1.373(9) ?
C24A H24A . .95(7) ?
C25A C26A . 1.388(9) ?
C25A H25A . .94(6) ?
C26A C27A . 1.364(8) ?
C26A O29A . 1.377(7) ?
C27A C28A . 1.383(8) ?
C27A H27A . .98(6) ?
C28A H28A . .96(5) ?
O29A C30A . 1.416(8) ?
C30A H30A . .96 ?
C30A H30B . .96 ?
C30A H30C . .96 ?
O1B N3B . 1.226(6) ?
O2B N3B . 1.246(9) ?
O2C N3B . 1.247(10) ?
N3B C4B . 1.465(7) ?
C4B C5B . 1.364(8) ?
C4B C9B . 1.368(8) ?
C5B C6B . 1.387(7) ?
C5B H5B . .93(5) ?
C6B C7B . 1.382(7) ?
C6B C10B . 1.453(7) ?
C7B C8B . 1.385(8) ?
C7B H7B . .96(5) ?
C8B C9B . 1.374(9) ?
C8B H8B . .96(7) ?
C9B H9B . .81(6) ?
C10B N14B . 1.330(7) ?
C10B N11B . 1.357(7) ?
N11B C12B . 1.374(7) ?
N11B H11B . .85(6) ?
C12B C13B . 1.370(8) ?
C12B C15B . 1.452(10) ?
C12B C15C . 1.470(10) ?
C13B N14B . 1.382(7) ?
C13B C23B . 1.479(7) ?
C15B C20B . 1.400(9) ?
C15B C16B . 1.399(9) ?
C16B C17B . 1.370(10) ?
C16B H16B . .93 ?
C17B C18B . 1.386(11) ?
C17B H17B . .93 ?
C18B C19B . 1.390(11) ?
C18B O21B . 1.418(11) ?
C19B C20B . 1.371(10) ?
C19B H19B . .93 ?
C20B H20B . .93 ?
O21B C22B . 1.413(13) ?
C22B H22D . .96 ?
C22B H22E . .96 ?
C22B H22F . .96 ?
C15C C16C . 1.409(9) ?
C15C C20C . 1.411(9) ?
C16C C17C . 1.370(10) ?
C16C H16C . .93 ?
C17C C18C . 1.392(11) ?
C17C H17C . .93 ?
C18C C19C . 1.390(11) ?
C18C O21C . 1.422(12) ?
C19C C20C . 1.377(11) ?
C19C H19C . .93 ?
C20C H20C . .93 ?
O21C C22C . 1.414(13) ?
C22C H22G . .96 ?
C22C H22H . .96 ?
C22C H22I . .96 ?
C23B C28B . 1.381(8) ?
C23B C24B . 1.386(8) ?
C24B C25B . 1.388(8) ?
C24B H24B . .91(6) ?
C25B C26B . 1.372(9) ?
C25B H25B . .99(5) ?
C26B O29B . 1.384(7) ?
C26B C27B . 1.378(9) ?
C27B C28B . 1.383(9) ?
C27B H27B . .95(7) ?
C28B H28B . .91(8) ?
O29B C30B . 1.404(8) ?
C30B H30D . .96 ?
C30B H30E . .96 ?
C30B H30F . .96 ?

loop_
_geom_hbond_atom_site_label_D
_geom_hbond_atom_site_label_H
_geom_hbond_atom_site_label_A
_geom_hbond_site_symmetry_A
_geom_hbond_distance_DH
_geom_hbond_distance_HA
_geom_hbond_distance_DA
_geom_hbond_angle_DHA
_geom_hbond_publ_flag
N11A H11A O1B 1_565 .87(6) 2.30(6) 3.135(6) 161(5) yes
N11B H11B O1A . .85(6) 2.35(7) 3.190(7) 170(6) yes
